data_1511096
loop_
_publ_author_name
'Chernyak, G.V.'

_publ_section_title
;
 Iron-containing borides with structures of the CeCO4B-type
;
_journal_name_full
;
Inorganic Materials (USSR) (see: Izv.Akad.Nauk, Neorg.Mater.)
;
_journal_page_first 436
_journal_page_last 437
_journal_volume 19
_journal_year 1983
_chemical_formula_sum 'B Er Fe4'
_chemical_name_systematic 'Er Fe4 B'
_space_group_IT_number 191
_symmetry_space_group_name_Hall '-P 6 2'
_symmetry_space_group_name_H-M 'P 6/m m m'
_cell_angle_alpha 90
_cell_angle_beta 90
_cell_angle_gamma 120
_cell_formula_units_Z 2
_cell_length_a 5.033
_cell_length_b 5.033
_cell_length_c 6.985
_cell_volume 153.233
_citation_journal_id_ASTM INOMAF
_cod_data_source_file boron0-1_194.cif
_cod_data_source_block B1Er1Fe4
_cod_original_cell_volume 153.2325
_cod_original_formula_sum 'B1 Er1 Fe4'
_cod_database_code 1511096

loop_
_symmetry_equiv_pos_as_xyz
x,y,z
x-y,x,z
-y,x-y,z
-x,-y,z
-x+y,-x,z
y,-x+y,z
-y,-x,-z
x-y,-y,-z
x,x-y,-z
y,x,-z
-x+y,y,-z
-x,-x+y,-z
-x,-y,-z
-x+y,-x,-z
y,-x+y,-z
x,y,-z
x-y,x,-z
-y,x-y,-z
y,x,z
-x+y,y,z
-x,-x+y,z
-y,-x,z
x-y,-y,z
x,x-y,z

loop_
_atom_site_label
_atom_site_type_symbol
_atom_site_fract_x
_atom_site_fract_y
_atom_site_fract_z
_atom_site_occupancy
_atom_site_U_iso_or_equiv
Er1 Er 0 0 0 1 0.0
B1 B 0.3333 0.6667 0.5 1 0.0
Fe2 Fe 0.5 0 0.285 1 0.0
Er2 Er 0 0 0.5 1 0.0
Fe1 Fe 0.3333 0.6667 0 1 0.0
